data_4003188
loop_
_publ_author_name
'Nakano, Masahiro'
'Osaka, Itaru'
'Hashizume, Daisuke'
'Takimiya, Kazuo'

_publ_section_title
;
 \a-Modified Naphthodithiophene Diimides---Molecular Design Strategy for
 Air-Stable n-Channel Organic Semiconductors
;
_journal_issue 18
_journal_name_full 'Chemistry of Materials'
_journal_page_first 6418
_journal_paper_doi 10.1021/acs.chemmater.5b02601
_journal_volume 27
_journal_year 2015
_chemical_formula_moiety C17H18S1O2N1Cl1
_chemical_formula_sum 'C34 H36 Cl2 N2 O4 S2'
_chemical_formula_weight 671.67
_chemical_name_common DC-NDTI8
_chemical_name_systematic
; 
DCNDTI 
;
_space_group_IT_number 2
_space_group_name_Hall '-P 1'
_space_group_name_H-M_alt 'P -1'
_symmetry_cell_setting triclinic
_symmetry_space_group_name_H-M 'P -1'
_atom_sites_solution_hydrogens geom
_atom_sites_solution_primary direct
_atom_sites_solution_secondary difmap
_audit_creation_method SHELXL-97
_cell_angle_alpha 93.296(10)
_cell_angle_beta 93.705(10)
_cell_angle_gamma 98.532(10)
_cell_formula_units_Z 1
_cell_length_a 5.3741(11)
_cell_length_b 8.3251(16)
_cell_length_c 18.155(3)
_cell_measurement_temperature 100(2)
_cell_volume 799.7(3)
_computing_cell_refinement CRYSTALCLEAR
_computing_data_collection CRYSTALCLEAR
_computing_data_reduction 'SHELXS-97 (Sheldrick, 1990)'
_computing_structure_refinement 'SHELXL-97 (Sheldrick, 1997)'
_computing_structure_solution 'SHELXS-97 (Sheldrick, 1990)'
_diffrn_ambient_temperature 100(2)
_diffrn_measured_fraction_theta_full 0.983
_diffrn_measured_fraction_theta_max 0.983
_diffrn_measurement_device_type 'Rigaku/MSC Mercury CCD'
_diffrn_measurement_method \w
_diffrn_radiation_monochromator graphite
_diffrn_radiation_source 'fine-focus sealed tube'
_diffrn_radiation_type CuK\a
_diffrn_radiation_wavelength 1.54187
_diffrn_reflns_av_R_equivalents 0.0558
_diffrn_reflns_av_sigmaI/netI 0.0512
_diffrn_reflns_limit_h_max 6
_diffrn_reflns_limit_h_min -6
_diffrn_reflns_limit_k_max 10
_diffrn_reflns_limit_k_min -9
_diffrn_reflns_limit_l_max 21
_diffrn_reflns_limit_l_min -21
_diffrn_reflns_number 12662
_diffrn_reflns_theta_full 68.24
_diffrn_reflns_theta_max 68.24
_diffrn_reflns_theta_min 4.89
_exptl_absorpt_coefficient_mu 3.384
_exptl_absorpt_correction_T_max 0.9669
_exptl_absorpt_correction_T_min 0.7284
_exptl_absorpt_correction_type empirical
_exptl_crystal_colour red
_exptl_crystal_density_diffrn 1.395
_exptl_crystal_density_method 'not measured'
_exptl_crystal_description platelet
_exptl_crystal_F_000 352
_exptl_crystal_size_max 0.10
_exptl_crystal_size_mid 0.10
_exptl_crystal_size_min 0.01
_refine_diff_density_max 0.520
_refine_diff_density_min -0.508
_refine_diff_density_rms 0.081
_refine_ls_extinction_method none
_refine_ls_goodness_of_fit_ref 1.158
_refine_ls_hydrogen_treatment mixed
_refine_ls_matrix_type full
_refine_ls_number_parameters 207
_refine_ls_number_reflns 2883
_refine_ls_number_restraints 2
_refine_ls_restrained_S_all 1.158
_refine_ls_R_factor_all 0.1078
_refine_ls_R_factor_gt 0.0660
_refine_ls_shift/su_max 0.000
_refine_ls_shift/su_mean 0.000
_refine_ls_structure_factor_coef Fsqd
_refine_ls_weighting_details 'calc w=1/[\s^2^(Fo^2^)+(0.1074P)^2^+0.1821P] where P=(Fo^2^+2Fc^2^)/3'
_refine_ls_weighting_scheme calc
_refine_ls_wR_factor_gt 0.1725
_refine_ls_wR_factor_ref 0.2258
_reflns_number_gt 1653
_reflns_number_total 2883
_reflns_threshold_expression >2sigma(I)
_cod_data_source_file cm5b02601_si_002.cif
_cod_data_source_block ydkr
_cod_depositor_comments
;
The following automatic conversions were performed:

data name '_atom_site_symetry_multiplicity' was replaced with
'_atom_site_symmetry_multiplicity' as specified in the replacement
file
'/home/saulius/struct/COD-crude-data/automatic-downloads/DataCite-retrospective/ACS/depositions/lib/lists/replacement-tags.lst'.

Automatic conversion script
Id: cif_correct_tags 6909 2019-04-08 15:41:33Z antanas 
;
_cod_database_code 4003188

loop_
_symmetry_equiv_pos_as_xyz
'x, y, z'
'-x, -y, -z'

loop_
_atom_site_label
_atom_site_type_symbol
_atom_site_fract_x
_atom_site_fract_y
_atom_site_fract_z
_atom_site_U_iso_or_equiv
_atom_site_adp_type
_atom_site_occupancy
_atom_site_symmetry_multiplicity
_atom_site_calc_flag
_atom_site_refinement_flags
_atom_site_disorder_assembly
_atom_site_disorder_group
S1A S 0.5115(5) 0.1727(3) 0.84406(9) 0.0574(6) Uani 0.769(4) 1 d PD A 1
C2A C 0.622(2) 0.3109(17) 0.9808(9) 0.0574(6) Uani 0.769(4) 1 d PD A 1
H2 H 0.7062 0.3805 1.0210 0.069 Uiso 0.769(4) 1 calc PR A 1
C2B C 0.490(7) 0.171(5) 0.8603(19) 0.075(3) Uani 0.231(4) 1 d PD A 2
H3 H 0.4830 0.1387 0.8091 0.090 Uiso 0.231(4) 1 calc PR A 2
S1B S 0.6737(16) 0.3336(14) 0.9880(8) 0.075(3) Uani 0.231(4) 1 d PD A 2
Cl1 Cl 0.9573(2) 0.41889(15) 0.87542(7) 0.0803(5) Uani 1 1 d . A .
O1 O -0.5376(6) -0.3339(4) 0.86949(15) 0.0744(9) Uani 1 1 d . . .
N1 N -0.1837(7) -0.2032(4) 0.82433(16) 0.0594(9) Uani 1 1 d . . .
O2 O 0.1464(6) -0.0544(4) 0.77707(14) 0.0694(8) Uani 1 1 d . . .
C5 C 0.1042(8) -0.0033(5) 0.9038(2) 0.0528(10) Uani 1 1 d . . .
C6 C -0.0411(7) -0.0409(5) 0.96449(19) 0.0496(9) Uani 1 1 d . . .
C3 C 0.3989(7) 0.1945(5) 0.9842(2) 0.0555(10) Uani 1 1 d D . .
C9 C 0.0278(8) -0.0861(5) 0.8305(2) 0.0564(10) Uani 1 1 d . . .
C10 C -0.2552(9) -0.2924(5) 0.7505(2) 0.0657(12) Uani 1 1 d . . .
H1 H -0.3617 -0.3974 0.7572 0.079 Uiso 1 1 calc R . .
H1A H -0.1005 -0.3164 0.7280 0.079 Uiso 1 1 calc R . .
C7 C -0.2598(8) -0.1573(5) 0.9555(2) 0.0537(10) Uani 1 1 d . . .
C8 C -0.3458(9) -0.2398(5) 0.8808(2) 0.0582(10) Uani 1 1 d . . .
C4 C 0.3174(7) 0.1118(5) 0.91304(19) 0.0540(10) Uani 1 1 d D A .
C1 C 0.6973(8) 0.3042(5) 0.9064(2) 0.0635(11) Uani 1 1 d . . .
C11 C -0.3974(9) -0.1960(6) 0.6982(2) 0.0768(14) Uani 1 1 d . . .
H1B H -0.5551 -0.1752 0.7198 0.092 Uiso 1 1 calc R . .
H1C H -0.2932 -0.0895 0.6927 0.092 Uiso 1 1 calc R . .
C13 C -0.6366(10) -0.2066(7) 0.5735(2) 0.0869(15) Uani 1 1 d . . .
H1G H -0.7950 -0.2020 0.5980 0.104 Uiso 1 1 calc R . .
H1F H -0.5584 -0.0932 0.5674 0.104 Uiso 1 1 calc R . .
C12 C -0.4610(10) -0.2840(6) 0.6234(2) 0.0828(15) Uani 1 1 d . . .
H1E H -0.5395 -0.3971 0.6299 0.099 Uiso 1 1 calc R . .
H1D H -0.3027 -0.2892 0.5990 0.099 Uiso 1 1 calc R . .
C15 C -0.8883(11) -0.2292(8) 0.4493(3) 0.109(2) Uani 1 1 d . . .
H1K H -0.8254 -0.1137 0.4420 0.131 Uiso 1 1 calc R . .
H1J H -1.0467 -0.2324 0.4745 0.131 Uiso 1 1 calc R . .
C14 C -0.7007(11) -0.2921(8) 0.4985(3) 0.1061(19) Uani 1 1 d . . .
H1I H -0.5430 -0.2886 0.4730 0.127 Uiso 1 1 calc R . .
H1H H -0.7638 -0.4079 0.5051 0.127 Uiso 1 1 calc R . .
C16 C -0.9492(14) -0.3216(10) 0.3728(4) 0.137(3) Uani 1 1 d . . .
H1M H -0.7938 -0.3096 0.3459 0.165 Uiso 1 1 calc R . .
H1L H -0.9964 -0.4388 0.3802 0.165 Uiso 1 1 calc R . .
C17 C -1.1473(14) -0.2706(9) 0.3269(4) 0.148(3) Uani 1 1 d . . .
H1N H -1.3035 -0.2831 0.3524 0.221 Uiso 1 1 calc R . .
H1P H -1.1738 -0.3379 0.2801 0.221 Uiso 1 1 calc R . .
H1O H -1.0997 -0.1562 0.3168 0.221 Uiso 1 1 calc R . .

loop_
_atom_site_aniso_label
_atom_site_aniso_U_11
_atom_site_aniso_U_22
_atom_site_aniso_U_33
_atom_site_aniso_U_23
_atom_site_aniso_U_13
_atom_site_aniso_U_12
S1A 0.0633(10) 0.0664(10) 0.0431(9) 0.0082(7) 0.0053(6) 0.0098(7)
C2A 0.0633(10) 0.0664(10) 0.0431(9) 0.0082(7) 0.0053(6) 0.0098(7)
C2B 0.077(6) 0.077(5) 0.079(6) 0.025(4) 0.020(5) 0.025(4)
S1B 0.077(6) 0.077(5) 0.079(6) 0.025(4) 0.020(5) 0.025(4)
Cl1 0.0749(8) 0.0825(9) 0.0870(9) 0.0280(7) 0.0169(6) 0.0100(6)
O1 0.082(2) 0.083(2) 0.0504(16) -0.0020(15) -0.0013(15) -0.0090(18)
N1 0.079(2) 0.065(2) 0.0346(16) 0.0018(15) -0.0005(16) 0.0149(18)
O2 0.080(2) 0.083(2) 0.0441(16) 0.0008(14) 0.0077(14) 0.0088(16)
C5 0.070(3) 0.056(2) 0.0348(18) 0.0029(16) 0.0037(17) 0.017(2)
C6 0.063(2) 0.052(2) 0.0367(19) 0.0035(16) 0.0002(17) 0.0191(19)
C3 0.068(3) 0.057(2) 0.044(2) 0.0099(17) 0.0031(19) 0.016(2)
C9 0.069(3) 0.061(2) 0.042(2) 0.0051(18) 0.0028(19) 0.018(2)
C10 0.084(3) 0.077(3) 0.0333(19) -0.0048(19) 0.0033(19) 0.009(2)
C7 0.069(3) 0.057(2) 0.037(2) 0.0067(17) -0.0021(17) 0.016(2)
C8 0.075(3) 0.057(2) 0.042(2) 0.0046(18) 0.002(2) 0.012(2)
C4 0.067(3) 0.058(2) 0.0389(19) 0.0054(17) 0.0043(18) 0.016(2)
C1 0.071(3) 0.065(3) 0.057(2) 0.015(2) 0.008(2) 0.012(2)
C11 0.088(3) 0.094(3) 0.049(2) -0.008(2) -0.002(2) 0.023(3)
C13 0.093(4) 0.111(4) 0.054(3) -0.001(3) -0.013(3) 0.014(3)
C12 0.095(4) 0.100(4) 0.050(3) -0.002(2) -0.009(2) 0.011(3)
C15 0.106(5) 0.140(5) 0.080(4) 0.021(4) -0.007(3) 0.015(4)
C14 0.115(5) 0.137(5) 0.064(3) 0.002(3) -0.021(3) 0.024(4)
C16 0.149(6) 0.176(7) 0.083(4) -0.002(4) -0.040(4) 0.041(6)
C17 0.171(7) 0.169(7) 0.098(5) 0.033(5) -0.030(5) 0.013(6)

loop_
_atom_type_symbol
_atom_type_description
_atom_type_scat_dispersion_real
_atom_type_scat_dispersion_imag
_atom_type_scat_source
C C 0.0181 0.0091 'International Tables Vol C Tables 4.2.6.8 and 6.1.1.4'
H H 0.0000 0.0000 'International Tables Vol C Tables 4.2.6.8 and 6.1.1.4'
N N 0.0311 0.0180 'International Tables Vol C Tables 4.2.6.8 and 6.1.1.4'
O O 0.0492 0.0322 'International Tables Vol C Tables 4.2.6.8 and 6.1.1.4'
S S 0.3331 0.5567 'International Tables Vol C Tables 4.2.6.8 and 6.1.1.4'
Cl Cl 0.3639 0.7018 'International Tables Vol C Tables 4.2.6.8 and 6.1.1.4'

loop_
_geom_angle_atom_site_label_1
_geom_angle_atom_site_label_2
_geom_angle_atom_site_label_3
_geom_angle
_geom_angle_site_symmetry_1
_geom_angle_site_symmetry_3
_geom_angle_publ_flag
C1 S1A C4 89.7(2) . . yes
C3 C2A C1 108.3(9) . . yes
C4 C2B C1 105(2) . . yes
C1 S1B C3 91.6(5) . . yes
C9 N1 C8 125.3(3) . . yes
C9 N1 C10 117.4(3) . . yes
C8 N1 C10 117.1(4) . . yes
C4 C5 C6 120.2(3) . . yes
C4 C5 C9 119.5(4) . . yes
C6 C5 C9 120.3(4) . . yes
C7 C6 C5 120.5(3) . . yes
C7 C6 C6 120.7(4) . 2_557 yes
C5 C6 C6 118.8(5) . 2_557 yes
C7 C3 C2A 128.9(7) 2_557 . yes
C7 C3 C4 119.4(3) 2_557 . yes
C2A C3 C4 111.7(7) . . yes
C7 C3 S1B 124.5(6) 2_557 . yes
C2A C3 S1B 4.8(11) . . yes
C4 C3 S1B 116.1(5) . . yes
O2 C9 N1 120.8(4) . . yes
O2 C9 C5 121.8(4) . . yes
N1 C9 C5 117.4(3) . . yes
N1 C10 C11 112.4(4) . . yes
C3 C7 C6 119.9(3) 2_557 . yes
C3 C7 C8 119.9(4) 2_557 . yes
C6 C7 C8 120.2(4) . . yes
O1 C8 N1 121.4(4) . . yes
O1 C8 C7 122.7(4) . . yes
N1 C8 C7 115.8(4) . . yes
C5 C4 C2B 130.1(19) . . yes
C5 C4 C3 121.1(3) . . yes
C2B C4 C3 108.9(19) . . yes
C5 C4 S1A 125.5(3) . . yes
C2B C4 S1A 5(2) . . yes
C3 C4 S1A 113.4(3) . . yes
C2A C1 S1B 12.4(5) . . yes
C2A C1 C2B 106.0(9) . . yes
S1B C1 C2B 118.3(5) . . yes
C2A C1 S1A 116.9(4) . . yes
S1B C1 S1A 129.1(4) . . yes
C2B C1 S1A 10.9(5) . . yes
C2A C1 Cl1 125.6(5) . . yes
S1B C1 Cl1 113.3(3) . . yes
C2B C1 Cl1 128.4(6) . . yes
S1A C1 Cl1 117.6(2) . . yes
C12 C11 C10 112.0(4) . . yes
C14 C13 C12 114.8(5) . . yes
C11 C12 C13 114.1(4) . . yes
C14 C15 C16 115.3(5) . . yes
C15 C14 C13 117.1(5) . . yes
C17 C16 C15 115.8(6) . . yes

loop_
_geom_bond_atom_site_label_1
_geom_bond_atom_site_label_2
_geom_bond_distance
_geom_bond_site_symmetry_2
_geom_bond_publ_flag
S1A C1 1.692(5) . yes
S1A C4 1.732(4) . yes
C2A C3 1.433(11) . yes
C2A C1 1.436(16) . yes
C2B C4 1.433(11) . yes
C2B C1 1.61(5) . yes
S1B C1 1.506(15) . yes
S1B C3 1.731(4) . yes
Cl1 C1 1.716(4) . yes
O1 C8 1.197(5) . yes
N1 C9 1.377(5) . yes
N1 C8 1.405(5) . yes
N1 C10 1.494(5) . yes
O2 C9 1.214(5) . yes
C5 C4 1.375(5) . yes
C5 C6 1.414(5) . yes
C5 C9 1.469(5) . yes
C6 C7 1.403(6) . yes
C6 C6 1.434(7) 2_557 yes
C3 C7 1.390(5) 2_557 yes
C3 C4 1.438(5) . yes
C10 C11 1.518(6) . yes
C7 C3 1.390(5) 2_557 yes
C7 C8 1.497(5) . yes
C11 C12 1.500(6) . yes
C13 C14 1.494(6) . yes
C13 C12 1.505(6) . yes
C15 C14 1.477(7) . yes
C15 C16 1.540(8) . yes
C16 C17 1.439(8) . yes

loop_
_geom_torsion_atom_site_label_1
_geom_torsion_atom_site_label_2
_geom_torsion_atom_site_label_3
_geom_torsion_atom_site_label_4
_geom_torsion
_geom_torsion_site_symmetry_1
_geom_torsion_site_symmetry_4
_geom_torsion_publ_flag
C4 C5 C6 C7 179.5(3) . . yes
C9 C5 C6 C7 -0.1(6) . . yes
C4 C5 C6 C6 -1.2(7) . 2_557 yes
C9 C5 C6 C6 179.2(4) . 2_557 yes
C1 C2A C3 C7 179.6(5) . 2_557 yes
C1 C2A C3 C4 -1.4(13) . . yes
C1 C2A C3 S1B 155(14) . . yes
C1 S1B C3 C7 -179.4(4) . 2_557 yes
C1 S1B C3 C2A -22(13) . . yes
C1 S1B C3 C4 1.9(8) . . yes
C8 N1 C9 O2 -174.5(4) . . yes
C10 N1 C9 O2 2.0(6) . . yes
C8 N1 C9 C5 6.1(6) . . yes
C10 N1 C9 C5 -177.5(4) . . yes
C4 C5 C9 O2 -0.9(6) . . yes
C6 C5 C9 O2 178.7(4) . . yes
C4 C5 C9 N1 178.5(4) . . yes
C6 C5 C9 N1 -1.9(6) . . yes
C9 N1 C10 C11 -80.9(5) . . yes
C8 N1 C10 C11 95.8(5) . . yes
C5 C6 C7 C3 179.1(4) . 2_557 yes
C6 C6 C7 C3 -0.1(7) 2_557 2_557 yes
C5 C6 C7 C8 -1.7(6) . . yes
C6 C6 C7 C8 179.0(4) 2_557 . yes
C9 N1 C8 O1 173.7(4) . . yes
C10 N1 C8 O1 -2.7(6) . . yes
C9 N1 C8 C7 -7.7(6) . . yes
C10 N1 C8 C7 175.8(3) . . yes
C3 C7 C8 O1 3.0(7) 2_557 . yes
C6 C7 C8 O1 -176.2(4) . . yes
C3 C7 C8 N1 -175.6(4) 2_557 . yes
C6 C7 C8 N1 5.3(6) . . yes
C6 C5 C4 C2B -179(2) . . yes
C9 C5 C4 C2B 1(2) . . yes
C6 C5 C4 C3 0.8(6) . . yes
C9 C5 C4 C3 -179.6(4) . . yes
C6 C5 C4 S1A -179.1(3) . . yes
C9 C5 C4 S1A 0.5(6) . . yes
C1 C2B C4 C5 179.9(7) . . yes
C1 C2B C4 C3 0(3) . . yes
C1 C2B C4 S1A -179(24) . . yes
C7 C3 C4 C5 0.0(6) 2_557 . yes
C2A C3 C4 C5 -179.1(8) . . yes
S1B C3 C4 C5 178.8(6) . . yes
C7 C3 C4 C2B 179.9(18) 2_557 . yes
C2A C3 C4 C2B 1(2) . . yes
S1B C3 C4 C2B -1.4(19) . . yes
C7 C3 C4 S1A 180.0(3) 2_557 . yes
C2A C3 C4 S1A 0.8(8) . . yes
S1B C3 C4 S1A -1.3(7) . . yes
C1 S1A C4 C5 179.9(4) . . yes
C1 S1A C4 C2B 1(22) . . yes
C1 S1A C4 C3 0.0(4) . . yes
C3 C2A C1 S1B -169(6) . . yes
C3 C2A C1 C2B 1.4(19) . . yes
C3 C2A C1 S1A 1.5(13) . . yes
C3 C2A C1 Cl1 -178.9(5) . . yes
C3 S1B C1 C2A 9(5) . . yes
C3 S1B C1 C2B -1.8(19) . . yes
C3 S1B C1 S1A -2.3(10) . . yes
C3 S1B C1 Cl1 179.9(4) . . yes
C4 C2B C1 C2A -1(3) . . yes
C4 C2B C1 S1B 1(3) . . yes
C4 C2B C1 S1A 179(10) . . yes
C4 C2B C1 Cl1 179.4(10) . . yes
C4 S1A C1 C2A -0.9(8) . . yes
C4 S1A C1 S1B 1.7(8) . . yes
C4 S1A C1 C2B 0(8) . . yes
C4 S1A C1 Cl1 179.5(3) . . yes
N1 C10 C11 C12 178.1(4) . . yes
C10 C11 C12 C13 170.9(4) . . yes
C14 C13 C12 C11 179.6(5) . . yes
C16 C15 C14 C13 -179.7(6) . . yes
C12 C13 C14 C15 175.2(5) . . yes
C14 C15 C16 C17 174.8(6) . . yes
